data_7016307
loop_
_publ_author_name
'Ren, Peng'
'Vechorkin, Oleg'
'Csok, Zsolt'
'Salihu, Isuf'
'Scopelliti, Rosario'
'Hu, Xile'

_publ_section_title
;
 Pd, Pt, and Ru complexes of a pincer bis(amino)amide ligand.
;
_journal_issue 35
_journal_name_full 'Dalton transactions (Cambridge, England : 2003)'
_journal_page_first 8906
_journal_page_last 8911
_journal_paper_doi 10.1039/c1dt10195a
_journal_volume 40
_journal_year 2011
_chemical_formula_moiety 'C17 H20 F3 N3 O3 Pd S'
_chemical_formula_sum 'C17 H20 F3 N3 O3 Pd S'
_chemical_formula_weight 509.82
_chemical_name_systematic
;
?
;
_space_group_IT_number 62
_symmetry_cell_setting orthorhombic
_symmetry_space_group_name_Hall '-P 2ac 2n'
_symmetry_space_group_name_H-M 'P n m a'
_atom_sites_solution_hydrogens geom
_atom_sites_solution_primary direct
_atom_sites_solution_secondary difmap
_audit_creation_method SHELXL-97
_cell_angle_alpha 90.00
_cell_angle_beta 90.00
_cell_angle_gamma 90.00
_cell_formula_units_Z 4
_cell_length_a 7.0359(4)
_cell_length_b 14.7010(8)
_cell_length_c 19.4779(9)
_cell_measurement_reflns_used 12379
_cell_measurement_temperature 140(2)
_cell_measurement_theta_max 27.3750
_cell_measurement_theta_min 2.9560
_cell_volume 2014.69(18)
_computing_cell_refinement
;
CrysAlisPro, Oxford Diffraction Ltd.,
Version 1.171.33.66 (release 28-04-2010 CrysAlis171 .NET)
(compiled Apr 28 2010,14:27:37)
;
_computing_data_collection
;
CrysAlisPro, Oxford Diffraction Ltd.,
Version 1.171.33.66 (release 28-04-2010 CrysAlis171 .NET)
(compiled Apr 28 2010,14:27:37)
;
_computing_data_reduction
;
CrysAlisPro, Oxford Diffraction Ltd.,
Version 1.171.33.66 (release 28-04-2010 CrysAlis171 .NET)
(compiled Apr 28 2010,14:27:37)
;
_computing_molecular_graphics 'Bruker SHELXTL'
_computing_publication_material 'Bruker SHELXTL'
_computing_structure_refinement 'SHELXL-97 (Sheldrick, 1997)'
_computing_structure_solution 'SHELXS-97 (Sheldrick, 1990)'
_diffrn_ambient_temperature 140(2)
_diffrn_detector_area_resol_mean 8.2812
_diffrn_measured_fraction_theta_full 0.997
_diffrn_measured_fraction_theta_max 0.997
_diffrn_measurement_device_type 'Oxford Diffraction, KM4/Sapphire CCD'
_diffrn_measurement_method 'phi and omega scans'
_diffrn_radiation_monochromator graphite
_diffrn_radiation_source 'fine-focus sealed tube'
_diffrn_radiation_type MoK\a
_diffrn_radiation_wavelength 0.71073
_diffrn_reflns_av_R_equivalents 0.0200
_diffrn_reflns_av_sigmaI/netI 0.0085
_diffrn_reflns_limit_h_max 7
_diffrn_reflns_limit_h_min -8
_diffrn_reflns_limit_k_max 18
_diffrn_reflns_limit_k_min -17
_diffrn_reflns_limit_l_max 24
_diffrn_reflns_limit_l_min -24
_diffrn_reflns_number 15442
_diffrn_reflns_theta_full 26.37
_diffrn_reflns_theta_max 26.37
_diffrn_reflns_theta_min 3.08
_exptl_absorpt_coefficient_mu 1.074
_exptl_absorpt_correction_T_max 1.00000
_exptl_absorpt_correction_T_min 0.81154
_exptl_absorpt_correction_type multi-scan
_exptl_absorpt_process_details
;
CrysAlisPro, Oxford Diffraction Ltd.,
Version 1.171.33.66 (release 28-04-2010 CrysAlis171 .NET)
(compiled Apr 28 2010,14:27:37)
Empirical absorption correction using spherical harmonics,
implemented in SCALE3 ABSPACK scaling algorithm.
;
_exptl_crystal_colour red
_exptl_crystal_density_diffrn 1.681
_exptl_crystal_density_method 'not measured'
_exptl_crystal_description prismatic
_exptl_crystal_F_000 1024
_exptl_crystal_size_max 0.38
_exptl_crystal_size_mid 0.28
_exptl_crystal_size_min 0.14
_refine_diff_density_max 0.306
_refine_diff_density_min -0.405
_refine_diff_density_rms 0.055
_refine_ls_extinction_method none
_refine_ls_goodness_of_fit_ref 1.069
_refine_ls_hydrogen_treatment constr
_refine_ls_matrix_type full
_refine_ls_number_parameters 136
_refine_ls_number_reflns 2143
_refine_ls_number_restraints 0
_refine_ls_restrained_S_all 1.069
_refine_ls_R_factor_all 0.0185
_refine_ls_R_factor_gt 0.0171
_refine_ls_shift/su_max 0.001
_refine_ls_shift/su_mean 0.000
_refine_ls_structure_factor_coef Fsqd
_refine_ls_weighting_details 'calc w=1/[\s^2^(Fo^2^)+(0.0239P)^2^+1.4080P] where P=(Fo^2^+2Fc^2^)/3'
_refine_ls_weighting_scheme calc
_refine_ls_wR_factor_gt 0.0446
_refine_ls_wR_factor_ref 0.0452
_reflns_number_gt 2038
_reflns_number_total 2143
_reflns_threshold_expression >2sigma(I)
_cod_data_source_file c1dt10195a.txt
_cod_data_source_block ov-1040
_cod_depositor_comments
;
The following automatic conversions were performed:

'_symmetry_cell_setting' value 'Orthorhombic' changed to
'orthorhombic' according to
/home/saulius/struct/CIF-dictionaries/cif_core.dic dictionary named
'cif_core.dic' version 2.4.1 from 2010-06-29.

Automatic conversion script
Id: cif_fix_values 1715 2011-07-08 13:25:40Z adriana 
;
_cod_original_cell_volume 2014.68(17)
_cod_database_code 7016307

loop_
_symmetry_equiv_pos_as_xyz
'x, y, z'
'-x+1/2, -y, z+1/2'
'-x, y+1/2, -z'
'x+1/2, -y+1/2, -z+1/2'
'-x, -y, -z'
'x-1/2, y, -z-1/2'
'x, -y-1/2, z'
'-x-1/2, y-1/2, z-1/2'

loop_
_atom_site_label
_atom_site_type_symbol
_atom_site_fract_x
_atom_site_fract_y
_atom_site_fract_z
_atom_site_U_iso_or_equiv
_atom_site_adp_type
_atom_site_occupancy
_atom_site_symmetry_multiplicity
_atom_site_calc_flag
_atom_site_refinement_flags
Pd1 Pd 0.22064(2) 0.2500 0.433532(8) 0.01350(6) Uani 1 2 d S
S1 S -0.16516(9) 0.2500 0.53791(3) 0.02387(13) Uani 1 2 d S
F1 F -0.3146(4) 0.2500 0.65961(12) 0.0776(7) Uani 1 2 d S
F2 F -0.0521(3) 0.17706(10) 0.65295(7) 0.0627(4) Uani 1 1 d .
O1 O 0.0353(2) 0.2500 0.51847(9) 0.0299(4) Uani 1 2 d S
O2 O -0.2615(2) 0.16702(10) 0.52218(8) 0.0414(4) Uani 1 1 d .
N1 N 0.23846(18) 0.11186(9) 0.42832(6) 0.0174(3) Uani 1 1 d .
N2 N 0.4103(3) 0.2500 0.36163(9) 0.0161(3) Uani 1 2 d S
C1 C 0.3943(2) 0.09061(10) 0.37999(7) 0.0161(3) Uani 1 1 d .
C2 C 0.4475(2) 0.00127(10) 0.36907(8) 0.0195(3) Uani 1 1 d .
H2 H 0.3841 -0.0464 0.3927 0.023 Uiso 1 1 calc R
C3 C 0.5935(2) -0.01897(11) 0.32357(8) 0.0211(3) Uani 1 1 d .
H3 H 0.6327 -0.0801 0.3163 0.025 Uiso 1 1 calc R
C4 C 0.6802(2) 0.05175(11) 0.28911(8) 0.0219(3) Uani 1 1 d .
H4 H 0.7798 0.0386 0.2577 0.026 Uiso 1 1 calc R
C5 C 0.6262(2) 0.14147(11) 0.29900(8) 0.0213(3) Uani 1 1 d .
H5 H 0.6879 0.1883 0.2739 0.026 Uiso 1 1 calc R
C6 C 0.4812(2) 0.16418(10) 0.34580(7) 0.0153(3) Uani 1 1 d .
C7 C 0.2816(3) 0.07556(12) 0.49815(8) 0.0267(4) Uani 1 1 d .
H7A H 0.2918 0.0091 0.4961 0.040 Uiso 1 1 calc R
H7B H 0.1793 0.0925 0.5298 0.040 Uiso 1 1 calc R
H7C H 0.4020 0.1012 0.5144 0.040 Uiso 1 1 calc R
C8 C 0.0562(2) 0.07351(12) 0.40216(10) 0.0292(4) Uani 1 1 d .
H8A H 0.0312 0.0972 0.3560 0.044 Uiso 1 1 calc R
H8B H -0.0478 0.0911 0.4329 0.044 Uiso 1 1 calc R
H8C H 0.0653 0.0070 0.4004 0.044 Uiso 1 1 calc R
C9 C -0.1429(5) 0.2500 0.63131(15) 0.0419(7) Uani 1 2 d S

loop_
_atom_site_aniso_label
_atom_site_aniso_U_11
_atom_site_aniso_U_22
_atom_site_aniso_U_33
_atom_site_aniso_U_23
_atom_site_aniso_U_13
_atom_site_aniso_U_12
Pd1 0.01167(9) 0.01467(9) 0.01415(9) 0.000 0.00264(5) 0.000
S1 0.0233(3) 0.0178(3) 0.0305(3) 0.000 0.0133(2) 0.000
F1 0.0817(16) 0.0932(17) 0.0579(13) 0.000 0.0546(12) 0.000
F2 0.0965(12) 0.0544(8) 0.0373(7) 0.0158(6) 0.0079(7) 0.0120(8)
O1 0.0246(9) 0.0380(10) 0.0271(9) 0.000 0.0135(7) 0.000
O2 0.0406(8) 0.0305(7) 0.0531(9) -0.0049(7) 0.0131(7) -0.0131(6)
N1 0.0182(6) 0.0164(6) 0.0177(6) 0.0000(5) 0.0048(5) -0.0020(5)
N2 0.0144(8) 0.0173(8) 0.0165(8) 0.000 0.0044(7) 0.000
C1 0.0142(7) 0.0201(7) 0.0140(6) 0.0000(5) 0.0011(5) 0.0010(6)
C2 0.0223(8) 0.0179(7) 0.0182(7) 0.0017(6) -0.0010(6) 0.0009(6)
C3 0.0219(7) 0.0201(7) 0.0213(7) -0.0018(6) -0.0021(6) 0.0061(6)
C4 0.0178(7) 0.0259(8) 0.0219(7) -0.0028(6) 0.0039(6) 0.0050(6)
C5 0.0198(8) 0.0213(8) 0.0228(7) 0.0001(6) 0.0063(6) -0.0006(6)
C6 0.0136(7) 0.0183(7) 0.0140(6) -0.0008(5) -0.0025(5) 0.0010(6)
C7 0.0406(10) 0.0210(8) 0.0184(7) 0.0059(6) 0.0096(7) 0.0046(7)
C8 0.0190(8) 0.0280(9) 0.0406(10) -0.0127(8) 0.0089(7) -0.0082(7)
C9 0.0571(19) 0.0351(15) 0.0334(14) 0.000 0.0221(14) 0.000

loop_
_atom_type_symbol
_atom_type_description
_atom_type_scat_dispersion_real
_atom_type_scat_dispersion_imag
_atom_type_scat_source
C C 0.0033 0.0016 'International Tables Vol C Tables 4.2.6.8 and 6.1.1.4'
H H 0.0000 0.0000 'International Tables Vol C Tables 4.2.6.8 and 6.1.1.4'
N N 0.0061 0.0033 'International Tables Vol C Tables 4.2.6.8 and 6.1.1.4'
O O 0.0106 0.0060 'International Tables Vol C Tables 4.2.6.8 and 6.1.1.4'
F F 0.0171 0.0103 'International Tables Vol C Tables 4.2.6.8 and 6.1.1.4'
S S 0.1246 0.1234 'International Tables Vol C Tables 4.2.6.8 and 6.1.1.4'
Pd Pd -0.9988 1.0072 'International Tables Vol C Tables 4.2.6.8 and 6.1.1.4'

loop_
_geom_angle_atom_site_label_1
_geom_angle_atom_site_label_2
_geom_angle_atom_site_label_3
_geom_angle
_geom_angle_site_symmetry_1
_geom_angle_site_symmetry_3
N2 Pd1 N1 85.49(3) . 7_565
N2 Pd1 N1 85.49(3) . .
N1 Pd1 N1 170.91(7) 7_565 .
N2 Pd1 O1 174.64(7) . .
N1 Pd1 O1 94.43(3) 7_565 .
N1 Pd1 O1 94.43(3) . .
O2 S1 O2 117.25(14) 7_565 .
O2 S1 O1 113.74(7) 7_565 .
O2 S1 O1 113.74(7) . .
O2 S1 C9 104.73(9) 7_565 .
O2 S1 C9 104.73(9) . .
O1 S1 C9 100.12(13) . .
S1 O1 Pd1 143.29(12) . .
C1 N1 C8 109.90(12) . .
C1 N1 C7 110.74(12) . .
C8 N1 C7 110.56(13) . .
C1 N1 Pd1 106.75(9) . .
C8 N1 Pd1 109.95(10) . .
C7 N1 Pd1 108.88(10) . .
C6 N2 C6 130.16(18) . 7_565
C6 N2 Pd1 114.06(9) . .
C6 N2 Pd1 114.06(9) 7_565 .
C2 C1 C6 122.61(13) . .
C2 C1 N1 119.98(13) . .
C6 C1 N1 117.40(13) . .
C1 C2 C3 120.14(14) . .
C1 C2 H2 119.9 . .
C3 C2 H2 119.9 . .
C4 C3 C2 118.43(14) . .
C4 C3 H3 120.8 . .
C2 C3 H3 120.8 . .
C3 C4 C5 121.89(14) . .
C3 C4 H4 119.1 . .
C5 C4 H4 119.1 . .
C4 C5 C6 120.93(14) . .
C4 C5 H5 119.5 . .
C6 C5 H5 119.5 . .
N2 C6 C5 128.17(14) . .
N2 C6 C1 115.83(13) . .
C5 C6 C1 115.99(14) . .
N1 C7 H7A 109.5 . .
N1 C7 H7B 109.5 . .
H7A C7 H7B 109.5 . .
N1 C7 H7C 109.5 . .
H7A C7 H7C 109.5 . .
H7B C7 H7C 109.5 . .
N1 C8 H8A 109.5 . .
N1 C8 H8B 109.5 . .
H8A C8 H8B 109.5 . .
N1 C8 H8C 109.5 . .
H8A C8 H8C 109.5 . .
H8B C8 H8C 109.5 . .
F2 C9 F2 109.0(3) 7_565 .
F2 C9 F1 107.96(17) 7_565 .
F2 C9 F1 107.96(17) . .
F2 C9 S1 111.12(14) 7_565 .
F2 C9 S1 111.12(14) . .
F1 C9 S1 109.6(3) . .

loop_
_geom_bond_atom_site_label_1
_geom_bond_atom_site_label_2
_geom_bond_distance
_geom_bond_site_symmetry_2
Pd1 N2 1.9344(17) .
Pd1 N1 2.0371(14) 7_565
Pd1 N1 2.0372(14) .
Pd1 O1 2.1067(16) .
S1 O2 1.4288(14) 7_565
S1 O2 1.4288(14) .
S1 O1 1.4600(18) .
S1 C9 1.826(3) .
F1 C9 1.328(4) .
F2 C9 1.318(2) .
N1 C1 1.4783(18) .
N1 C8 1.491(2) .
N1 C7 1.492(2) .
N2 C6 1.3913(16) .
N2 C6 1.3913(16) 7_565
C1 C2 1.382(2) .
C1 C6 1.410(2) .
C2 C3 1.389(2) .
C2 H2 0.9500 .
C3 C4 1.380(2) .
C3 H3 0.9500 .
C4 C5 1.386(2) .
C4 H4 0.9500 .
C5 C6 1.409(2) .
C5 H5 0.9500 .
C7 H7A 0.9800 .
C7 H7B 0.9800 .
C7 H7C 0.9800 .
C8 H8A 0.9800 .
C8 H8B 0.9800 .
C8 H8C 0.9800 .
C9 F2 1.318(2) 7_565

loop_
_geom_torsion_atom_site_label_1
_geom_torsion_atom_site_label_2
_geom_torsion_atom_site_label_3
_geom_torsion_atom_site_label_4
_geom_torsion
_geom_torsion_site_symmetry_1
_geom_torsion_site_symmetry_4
O2 S1 O1 Pd1 -68.85(9) 7_565 .
O2 S1 O1 Pd1 68.86(9) . .
C9 S1 O1 Pd1 180.0 . .
N1 Pd1 O1 S1 91.00(4) 7_565 .
N1 Pd1 O1 S1 -91.00(4) . .
N2 Pd1 N1 C1 5.72(10) . .
O1 Pd1 N1 C1 -168.90(10) . .
N2 Pd1 N1 C8 -113.44(11) . .
O1 Pd1 N1 C8 71.94(11) . .
N2 Pd1 N1 C7 125.31(11) . .
O1 Pd1 N1 C7 -49.32(11) . .
N1 Pd1 N2 C6 172.71(13) 7_565 .
N1 Pd1 N2 C6 -6.13(12) . .
N1 Pd1 N2 C6 6.13(12) 7_565 7_565
N1 Pd1 N2 C6 -172.71(13) . 7_565
C8 N1 C1 C2 -64.63(18) . .
C7 N1 C1 C2 57.81(18) . .
Pd1 N1 C1 C2 176.18(12) . .
C8 N1 C1 C6 114.43(15) . .
C7 N1 C1 C6 -123.13(15) . .
Pd1 N1 C1 C6 -4.77(15) . .
C6 C1 C2 C3 0.8(2) . .
N1 C1 C2 C3 179.83(13) . .
C1 C2 C3 C4 -1.2(2) . .
C2 C3 C4 C5 0.3(2) . .
C3 C4 C5 C6 0.9(2) . .
C6 N2 C6 C5 -12.5(3) 7_565 .
Pd1 N2 C6 C5 -176.35(13) . .
C6 N2 C6 C1 168.87(14) 7_565 .
Pd1 N2 C6 C1 4.97(19) . .
C4 C5 C6 N2 -179.91(16) . .
C4 C5 C6 C1 -1.2(2) . .
C2 C1 C6 N2 179.22(15) . .
N1 C1 C6 N2 0.2(2) . .
C2 C1 C6 C5 0.4(2) . .
N1 C1 C6 C5 -178.65(13) . .
O2 S1 C9 F2 -57.3(2) 7_565 7_565
O2 S1 C9 F2 178.77(18) . 7_565
O1 S1 C9 F2 60.75(19) . 7_565
O2 S1 C9 F2 -178.77(18) 7_565 .
O2 S1 C9 F2 57.3(2) . .
O1 S1 C9 F2 -60.75(19) . .
O2 S1 C9 F1 61.98(7) 7_565 .
O2 S1 C9 F1 -61.98(7) . .
O1 S1 C9 F1 180.0 . .
